data_2107374
loop_
_publ_author_name
'Banks, E.'
'Williams, G.J.B.'
'Nakajima, S.'

_publ_section_title
;
 The crystal structure of K0.54 (Mn, Fe) F3 at room temperature
;
_journal_name_full 'Acta Crystallographica B (24,1968-38,1982)'
_journal_page_first 46
_journal_page_last 49
_journal_volume 35
_journal_year 1979
_chemical_formula_sum 'F3 Fe0.46 K0.54 Mn0.54'
_chemical_name_systematic 'K0.54 (Mn.54 Fe.46) F3'
_space_group_IT_number 106
_symmetry_space_group_name_Hall 'P 4c -2ab'
_symmetry_space_group_name_H-M 'P 42 b c'
_cell_angle_alpha 90
_cell_angle_beta 90
_cell_angle_gamma 90
_cell_formula_units_Z 20
_cell_length_a 12.765
_cell_length_b 12.765
_cell_length_c 8.002
_cell_volume 1303.888
_citation_journal_id_ASTM ACBCAR
_cod_data_source_file Banks_ACBCAR_1979_1744.cif
_cod_data_source_block F3Fe0.46K0.54Mn0.54
_cod_database_code 2107374

loop_
_symmetry_equiv_pos_as_xyz
x,y,z
-y,x,z+1/2
-x,-y,z
y,-x,z+1/2
-x+1/2,y+1/2,z
-y+1/2,-x+1/2,z+1/2
x+1/2,-y+1/2,z
y+1/2,x+1/2,z+1/2

loop_
_atom_site_label
_atom_site_type_symbol
_atom_site_fract_x
_atom_site_fract_y
_atom_site_fract_z
_atom_site_occupancy
_atom_site_U_iso_or_equiv
Fe2 Fe+3 0.2901 0.4244 0 0.46 0.0
K1 K+1 0 0 0.2503 0.7 0.0
Mn1 Mn+2 0.0758 0.2144 -0.0004 0.54 0.0
F3 F-1 0.9221 0.7949 0.7416 1 0.0
F7 F-1 0.0704 0.865 0.0075 1 0.0
Mn2 Mn+2 0.2901 0.4244 0 0.54 0.0
F2 F-1 0.0783 0.2099 0.262 1 0.0
Fe1 Fe+3 0.0758 0.2144 -0.0004 0.46 0.0
K2 K+1 0.1695 0.6728 0.2501 1 0.0
F8 F-1 0.2732 0.7842 -0.0007 1 0.0
Fe3 Fe+3 0 0.5 0 0.46 0.0
Mn3 Mn+2 0 0.5 0 0.54 0.0
F1 F-1 0 0.5 0.2509 1 0.0
F6 F-1 0.1483 0.065 0.0059 1 0.0
F5 F-1 0.343 0.9962 0.0066 1 0.0
F4 F-1 0.9827 0.3462 0.0074 1 0.0
